data_7108625
loop_
_publ_author_name
'Dominik Cincic'
'Ivana Brekalo'
'Branko Kaitner'

_publ_section_title
;
 Effect of atmosphere on solid-state amine-aldehyde condensations:
 gas-phase catalysts for solid-state transformations
;
_journal_name_full Chem.Commun.
_journal_page_first 11683
_journal_paper_doi 10.1039/c2cc36357g
_journal_volume 48
_journal_year 2012
_chemical_formula_moiety 'C15 H13 N O5,H2 O'
_chemical_formula_sum 'C15 H15 N O6'
_chemical_formula_weight 305.28
_chemical_name_systematic
;
2-hydroxy-5-[N-(4-hydroxy-3-methoxybenzylidene)]aminobenzoate monohydrate
;
_space_group_IT_number 14
_symmetry_cell_setting monoclinic
_symmetry_space_group_name_Hall '-P 2yn'
_symmetry_space_group_name_H-M 'P 1 21/n 1'
_atom_sites_solution_hydrogens geom
_atom_sites_solution_primary direct
_atom_sites_solution_secondary difmap
_cell_angle_alpha 90.00
_cell_angle_beta 100.062(5)
_cell_angle_gamma 90.00
_cell_formula_units_Z 4
_cell_length_a 11.0959(6)
_cell_length_b 8.3683(4)
_cell_length_c 14.7951(8)
_cell_measurement_temperature 295
_cell_volume 1352.65(12)
_computing_structure_refinement 'SHELXL-97 (Sheldrick, 1997)'
_diffrn_ambient_temperature 295
_diffrn_measured_fraction_theta_full 0.992
_diffrn_measured_fraction_theta_max 0.992
_diffrn_radiation_monochromator graphite
_diffrn_radiation_source 'fine-focus sealed tube'
_diffrn_radiation_type MoK\a
_diffrn_radiation_wavelength 0.71073
_diffrn_reflns_av_R_equivalents 0.0267
_diffrn_reflns_av_sigmaI/netI 0.0531
_diffrn_reflns_limit_h_max 14
_diffrn_reflns_limit_h_min -13
_diffrn_reflns_limit_k_max 10
_diffrn_reflns_limit_k_min -10
_diffrn_reflns_limit_l_max 18
_diffrn_reflns_limit_l_min -17
_diffrn_reflns_number 7332
_diffrn_reflns_theta_full 27.00
_diffrn_reflns_theta_max 27.00
_diffrn_reflns_theta_min 4.25
_exptl_absorpt_coefficient_mu 0.117
_exptl_absorpt_correction_type none
_exptl_crystal_density_diffrn 1.499
_exptl_crystal_density_method 'not measured'
_exptl_crystal_F_000 640
_exptl_crystal_size_max 0.17
_exptl_crystal_size_mid 0.16
_exptl_crystal_size_min 0.15
_refine_diff_density_max 0.373
_refine_diff_density_min -0.201
_refine_diff_density_rms 0.047
_refine_ls_extinction_method none
_refine_ls_goodness_of_fit_ref 0.889
_refine_ls_hydrogen_treatment mixed
_refine_ls_matrix_type full
_refine_ls_number_parameters 214
_refine_ls_number_reflns 2932
_refine_ls_number_restraints 0
_refine_ls_restrained_S_all 0.889
_refine_ls_R_factor_all 0.0687
_refine_ls_R_factor_gt 0.0408
_refine_ls_shift/su_max 0.000
_refine_ls_shift/su_mean 0.000
_refine_ls_structure_factor_coef Fsqd
_refine_ls_weighting_details 'calc w=1/[\s^2^(Fo^2^)+(0.0564P)^2^+0.0000P] where P=(Fo^2^+2Fc^2^)/3'
_refine_ls_weighting_scheme calc
_refine_ls_wR_factor_gt 0.0953
_refine_ls_wR_factor_ref 0.1007
_reflns_number_gt 1847
_reflns_number_total 2932
_reflns_threshold_expression >2sigma(I)
_cod_data_source_file c2cc36357g.txt
_cod_data_source_block 02
_cod_original_sg_symbol_H-M 'P 21/n'
_cod_database_code 7108625

loop_
_symmetry_equiv_pos_as_xyz
'x, y, z'
'-x+1/2, y+1/2, -z+1/2'
'-x, -y, -z'
'x-1/2, -y-1/2, z-1/2'

loop_
_atom_site_label
_atom_site_type_symbol
_atom_site_fract_x
_atom_site_fract_y
_atom_site_fract_z
_atom_site_U_iso_or_equiv
_atom_site_adp_type
_atom_site_occupancy
_atom_site_symmetry_multiplicity
_atom_site_calc_flag
_atom_site_refinement_flags
O1 O 0.29785(11) 0.96231(14) 0.07450(8) 0.0293(3) Uani 1 1 d .
O2 O 0.23604(11) 1.13642(13) 0.17140(8) 0.0271(3) Uani 1 1 d .
O3 O 0.21236(12) 0.97014(15) -0.09299(9) 0.0322(3) Uani 1 1 d .
O4 O -0.50650(13) 1.83932(15) 0.17453(9) 0.0350(3) Uani 1 1 d .
O5 O -0.52698(11) 1.78035(15) -0.00891(8) 0.0305(3) Uani 1 1 d .
N1 N -0.14568(13) 1.38984(16) -0.01691(10) 0.0223(3) Uani 1 1 d .
C1 C 0.13082(15) 1.12870(18) 0.01722(11) 0.0195(4) Uani 1 1 d .
C2 C 0.12886(16) 1.07529(19) -0.07279(11) 0.0231(4) Uani 1 1 d .
C3 C 0.03778(17) 1.1311(2) -0.14304(12) 0.0265(4) Uani 1 1 d .
H3 H 0.0365 1.0977 -0.2031 0.032 Uiso 1 1 calc R
C4 C -0.05025(16) 1.23556(19) -0.12348(11) 0.0248(4) Uani 1 1 d .
H4 H -0.1102 1.2730 -0.1706 0.030 Uiso 1 1 calc R
C5 C -0.04997(16) 1.28527(18) -0.03395(11) 0.0209(4) Uani 1 1 d .
C6 C 0.04109(15) 1.23281(18) 0.03564(11) 0.0205(4) Uani 1 1 d .
H6 H 0.0421 1.2678 0.0954 0.025 Uiso 1 1 calc R
C7 C 0.22825(15) 1.07301(19) 0.09434(11) 0.0221(4) Uani 1 1 d .
C8 C -0.43329(16) 1.70802(19) 0.04827(11) 0.0226(4) Uani 1 1 d .
C9 C -0.42807(16) 1.74141(19) 0.14261(12) 0.0252(4) Uani 1 1 d .
C10 C -0.33729(17) 1.6702(2) 0.20613(12) 0.0266(4) Uani 1 1 d .
H10 H -0.3334 1.6913 0.2683 0.032 Uiso 1 1 calc R
C11 C -0.25311(16) 1.5692(2) 0.17889(11) 0.0269(4) Uani 1 1 d .
H11 H -0.1934 1.5219 0.2226 0.032 Uiso 1 1 calc R
C12 C -0.25659(16) 1.53696(19) 0.08601(11) 0.0231(4) Uani 1 1 d .
C13 C -0.34905(15) 1.60736(19) 0.02042(11) 0.0226(4) Uani 1 1 d .
H13 H -0.3529 1.5856 -0.0417 0.027 Uiso 1 1 calc R
C14 C -0.16510(16) 1.43154(19) 0.06387(12) 0.0244(4) Uani 1 1 d .
H14 H -0.1128 1.3871 0.1135 0.029 Uiso 1 1 calc R
C15 C -0.53252(17) 1.7575(2) -0.10545(11) 0.0291(4) Uani 1 1 d .
H15B H -0.4591 1.7981 -0.1231 0.044 Uiso 1 1 calc R
H15A H -0.6020 1.8136 -0.1385 0.044 Uiso 1 1 calc R
H15C H -0.5402 1.6456 -0.1195 0.044 Uiso 1 1 calc R
H4A H -0.576(3) 1.880(3) 0.1316(18) 0.087(9) Uiso 1 1 d .
H3A H 0.261(2) 0.948(3) -0.0327(17) 0.068(7) Uiso 1 1 d .
H1A H -0.1969(17) 1.435(2) -0.0736(12) 0.033(5) Uiso 1 1 d .
O6 O 0.23742(14) 0.96596(14) 0.32658(8) 0.0389(4) Uani 1 1 d .
H6A H 0.2511 0.8510 0.3221 0.079(8) Uiso 1 1 d .
H6B H 0.2391 1.0102 0.2607 0.081(8) Uiso 1 1 d .

loop_
_atom_site_aniso_label
_atom_site_aniso_U_11
_atom_site_aniso_U_22
_atom_site_aniso_U_33
_atom_site_aniso_U_23
_atom_site_aniso_U_13
_atom_site_aniso_U_12
O1 0.0232(7) 0.0313(7) 0.0306(7) -0.0050(6) -0.0031(5) 0.0100(6)
O2 0.0322(8) 0.0263(6) 0.0208(6) 0.0012(5) -0.0009(5) 0.0042(5)
O3 0.0295(8) 0.0388(7) 0.0273(7) -0.0077(6) 0.0023(6) 0.0114(6)
O4 0.0329(8) 0.0393(8) 0.0309(7) -0.0056(6) 0.0004(6) 0.0154(6)
O5 0.0271(8) 0.0380(7) 0.0242(6) 0.0001(6) -0.0013(5) 0.0098(6)
N1 0.0206(8) 0.0223(7) 0.0230(8) 0.0028(7) 0.0009(6) 0.0024(6)
C1 0.0184(9) 0.0183(8) 0.0213(8) 0.0015(7) 0.0019(6) -0.0023(7)
C2 0.0222(10) 0.0226(9) 0.0243(9) 0.0008(8) 0.0036(7) 0.0004(7)
C3 0.0310(11) 0.0285(9) 0.0193(9) -0.0026(8) 0.0026(7) 0.0014(8)
C4 0.0238(10) 0.0272(9) 0.0215(9) 0.0026(8) -0.0018(7) 0.0010(7)
C5 0.0194(9) 0.0176(8) 0.0253(9) 0.0011(7) 0.0030(7) -0.0002(7)
C6 0.0224(10) 0.0190(8) 0.0197(8) -0.0005(7) 0.0025(7) -0.0012(7)
C7 0.0197(10) 0.0217(9) 0.0243(9) 0.0026(8) 0.0020(7) -0.0018(7)
C8 0.0202(10) 0.0216(9) 0.0243(9) 0.0025(8) -0.0012(7) 0.0012(7)
C9 0.0246(10) 0.0229(9) 0.0278(9) -0.0007(8) 0.0034(7) 0.0020(7)
C10 0.0312(11) 0.0281(9) 0.0191(9) -0.0019(8) 0.0007(7) 0.0032(8)
C11 0.0258(10) 0.0271(9) 0.0251(9) 0.0025(8) -0.0028(7) 0.0040(8)
C12 0.0222(10) 0.0203(9) 0.0262(9) 0.0017(8) 0.0025(7) 0.0006(7)
C13 0.0237(10) 0.0235(9) 0.0199(9) -0.0001(7) 0.0021(7) -0.0013(7)
C14 0.0225(10) 0.0221(9) 0.0270(9) 0.0048(8) 0.0001(7) -0.0007(7)
C15 0.0252(11) 0.0372(11) 0.0232(9) 0.0031(8) -0.0004(7) 0.0033(8)
O6 0.0630(10) 0.0294(7) 0.0212(7) 0.0002(6) -0.0016(6) -0.0116(7)

loop_
_atom_type_symbol
_atom_type_description
_atom_type_scat_dispersion_real
_atom_type_scat_dispersion_imag
_atom_type_scat_source
C C 0.0033 0.0016 'International Tables Vol C Tables 4.2.6.8 and 6.1.1.4'
H H 0.0000 0.0000 'International Tables Vol C Tables 4.2.6.8 and 6.1.1.4'
N N 0.0061 0.0033 'International Tables Vol C Tables 4.2.6.8 and 6.1.1.4'
O O 0.0106 0.0060 'International Tables Vol C Tables 4.2.6.8 and 6.1.1.4'

loop_
_geom_angle_atom_site_label_1
_geom_angle_atom_site_label_2
_geom_angle_atom_site_label_3
_geom_angle
C8 O5 C15 117.09(13)
C14 N1 C5 125.01(15)
C6 C1 C2 119.68(15)
C6 C1 C7 119.49(15)
C2 C1 C7 120.83(15)
O3 C2 C3 119.27(15)
O3 C2 C1 121.43(15)
C3 C2 C1 119.29(15)
C4 C3 C2 120.18(15)
C3 C4 C5 120.45(16)
C6 C5 C4 119.69(16)
C6 C5 N1 122.07(15)
C4 C5 N1 118.24(15)
C5 C6 C1 120.67(15)
O2 C7 O1 124.94(15)
O2 C7 C1 119.23(14)
O1 C7 C1 115.83(14)
O5 C8 C13 124.87(15)
O5 C8 C9 114.85(15)
C13 C8 C9 120.28(15)
O4 C9 C10 117.62(16)
O4 C9 C8 123.46(16)
C10 C9 C8 118.92(16)
C11 C10 C9 121.14(16)
C10 C11 C12 120.38(16)
C11 C12 C13 119.24(15)
C11 C12 C14 116.61(15)
C13 C12 C14 124.14(15)
C8 C13 C12 120.03(15)
N1 C14 C12 128.11(16)

loop_
_geom_bond_atom_site_label_1
_geom_bond_atom_site_label_2
_geom_bond_distance
O1 C7 1.2728(19)
O2 C7 1.2468(19)
O3 C2 1.349(2)
O4 C9 1.340(2)
O5 C8 1.3621(19)
O5 C15 1.4316(19)
N1 C14 1.299(2)
N1 C5 1.432(2)
C1 C6 1.385(2)
C1 C2 1.401(2)
C1 C7 1.502(2)
C2 C3 1.397(2)
C3 C4 1.379(2)
C4 C5 1.388(2)
C5 C6 1.382(2)
C8 C13 1.374(2)
C8 C9 1.415(2)
C9 C10 1.386(2)
C10 C11 1.372(2)
C11 C12 1.394(2)
C12 C13 1.412(2)
C12 C14 1.426(2)
